data_7026142
loop_
_publ_author_name
'Wharmby, Michael T.'
'Miller, Stuart R.'
'Groves, John A.'
'Margiolaki, Irene'
'Ashbrook, Sharon E.'
'Wright, Paul A.'

_publ_section_title
;
 Yttrium bisphosphonate STA-13: a racemic phosphonate metal organic
 framework with permanent microporosity.
;
_journal_issue 28
_journal_name_full 'Dalton transactions (Cambridge, England : 2003)'
_journal_page_first 6389
_journal_page_last 6391
_journal_paper_doi 10.1039/c0dt00233j
_journal_volume 39
_journal_year 2010
_chemical_formula_moiety 'C9 N3 O9 P3 Y, 2(O)'
_chemical_formula_sum 'C9 N3 O11 P3 Y'
_chemical_formula_weight 507.94
_chemical_name_systematic ' ?'
_space_group_IT_number 18
_symmetry_cell_setting orthorhombic
_symmetry_space_group_name_Hall 'P 2bc 2'
_symmetry_space_group_name_H-M 'P 2 21 21'
_audit_creation_date 2010-03-08T18:39
_audit_creation_method 'from EXP file using GSAS2CIF'
_audit_update_record ' 2010-03-08T18:39 Initial CIF as created by GSAS2CIF'
_cell_angle_alpha 90.0
_cell_angle_beta 90.0
_cell_angle_gamma 90.0
_cell_formula_units_Z 4
_cell_length_a 8.67363(29)
_cell_length_b 9.78127(29)
_cell_length_c 22.7964(9)
_cell_measurement_temperature 298
_cell_volume 1934.03(12)
_computing_structure_refinement GSAS
_diffrn_ambient_temperature 298
_diffrn_measurement_device_type 'STOE STADI P'
_diffrn_radiation_polarisn_ratio 0.55
_diffrn_radiation_probe x-ray
_diffrn_radiation_type 'Cu K\a~1~'
_diffrn_radiation_wavelength 1.54056
_exptl_absorpt_correction_T_max 1.00000
_exptl_absorpt_correction_T_min 1.00000
_exptl_absorpt_process_details
; GSAS Absorption/surface roughness correction: function number 0
No correction is applied.
;
_exptl_crystal_density_diffrn 1.744
_exptl_crystal_density_meas ?
_exptl_crystal_density_method 'not measured'
_pd_block_id 2010-03-08T18:39|Y2(LH2)3.5H2O-AP||Stoe_STADIP
_pd_calc_method 'Rietveld Refinement'
_pd_char_colour white
_pd_instr_location ' ?'
_pd_meas_2theta_range_inc 0.02
_pd_meas_2theta_range_max 89.98
_pd_meas_2theta_range_min 5.0
_pd_meas_number_of_points 4250
_pd_phase_name 'Y2(LH2)3.5H2O - As prepared'
_pd_proc_2theta_range_inc 0.02
_pd_proc_2theta_range_max 90.05109
_pd_proc_2theta_range_min 5.0711
_pd_proc_info_datetime 2010-03-08T18:39:30
_pd_proc_info_excluded_regions ' ?'
_pd_proc_ls_background_function
; GSAS Background function number 2 with 36 terms.
Cosine Fourier series
1: -13193.3 2: 12089.2 3: 19495.2 4: -32932.6
5: 19351.8 6: 2317.04 7: -9766.22 8: 1113.48
9: 6865.48 10: -3746.99 11: -7041.01 12: 14710.9
13: -14564.1 14: 9929.44 15: -5268.92 16: 3777.55
17: -4646.78 18: 5845.04 19: -4341.50 20: 99.1158
21: 3532.25 22: -3477.81 23: 584.995 24: 924.233
25: 645.004 26: -2665.08 27: 1743.76 28: 1383.99
29: -2839.47 30: 317.443 31: 4147.88 32: -6881.65
33: 6273.50 34: -3729.66 35: 1407.97 36: -278.295
;
_pd_proc_ls_peak_cutoff 0.00500
_pd_proc_ls_profile_function
;
CW Profile function number 3 with 19 terms
Pseudovoigt profile coefficients as parameterized in
P. Thompson, D.E. Cox & J.B. Hastings (1987). J. Appl. Cryst.,20,79-83.
Asymmetry correction of L.W. Finger, D.E. Cox & A. P. Jephcoat (1994).
J. Appl. Cryst.,27,892-900.
Peak tails are ignored where the intensity is below 0.0050 times the peak
Aniso. broadening axis 0.0 0.0 1.0
;
_pd_proc_ls_prof_R_factor 0.0303
_pd_proc_ls_prof_wR_expected 0.0294
_pd_proc_ls_prof_wR_factor 0.0388
_pd_proc_number_of_points 4250
_pd_spec_mounting ' ?'
_refine_diff_density_max 0.675
_refine_diff_density_min -0.677
_refine_ls_goodness_of_fit_all 1.34
_refine_ls_matrix_type full
_refine_ls_number_parameters 95
_refine_ls_number_restraints 77
_refine_ls_R_Fsqd_factor 0.09876
_refine_ls_shift/su_max 0.04
_refine_ls_shift/su_mean 0.00
_reflns_d_resolution_high 1.087
_reflns_d_resolution_low 11.398
_reflns_limit_h_max 8
_reflns_limit_h_min 0
_reflns_limit_k_max 9
_reflns_limit_k_min 0
_reflns_limit_l_max 21
_reflns_limit_l_min 0
_reflns_number_total 942
_cod_data_source_file c0dt00233j.txt
_cod_data_source_block Y2(LH2)3.5H2O-AP_publ
_cod_depositor_comments
;
The following automatic conversions were performed:

'_geom_bond_publ_flag' value 'N' changed to 'n' according to
/home/saulius/struct/CIF-dictionaries/cif_core.dic dictionary named
'cif_core.dic' version 2.4.2 from 2011-04-26 (78
times).

'_geom_angle_publ_flag' value 'N' changed to 'n' according
to /home/saulius/struct/CIF-dictionaries/cif_core.dic dictionary
named 'cif_core.dic' version 2.4.2 from 2011-04-26 (92 times).

Automatic conversion script
Id: cif_fix_values 1891 2012-01-12 08:04:46Z andrius 

The following automatic conversions were performed:

'_exptl_crystal_density_meas' value 'not measured' was changed to '?'
- the value is perceived as not measured.

Automatic conversion script
Id: cif_fix_values 3008 2015-01-20 13:52:24Z robertas 
;
_cod_original_cell_volume 1934.02(13)
_cod_database_code 7026142
_gsas_exptl_extinct_corr_t_min 1.00000
_gsas_exptl_extinct_corr_t_max 1.00000

loop_
_symmetry_equiv_pos_site_id
_symmetry_equiv_pos_as_xyz
1 +x,+y,+z
2 +x,-y,-z
3 -x,+y+1/2,-z+1/2
4 -x,-y+1/2,+z+1/2

loop_
_atom_site_type_symbol
_atom_site_label
_atom_site_fract_x
_atom_site_fract_y
_atom_site_fract_z
_atom_site_occupancy
_atom_site_thermal_displace_type
_atom_site_U_iso_or_equiv
_atom_site_symmetry_multiplicity
Y Y1 0.0400(5) 0.1409(5) 0.25576(20) 1.0 Uiso 0.0113(5) 4
P P1 0.0186(16) 0.3898(15) 0.3702(4) 1.0 Uiso 0.0113(5) 4
P P4 0.6953(13) 0.3601(13) 0.2204(5) 1.0 Uiso 0.0113(5) 4
P P11 -0.2185(14) -0.0990(14) 0.3337(5) 1.0 Uiso 0.0113(5) 4
O O1 0.0747(27) 0.2722(20) 0.3386(9) 1.0 Uiso 0.0113(5) 4
O O2 0.0124(28) 0.5100(19) 0.3275(8) 1.0 Uiso 0.0113(5) 4
O O3 -0.1377(20) 0.3813(28) 0.3983(9) 1.0 Uiso 0.0113(5) 4
O O4 0.8282(21) 0.2620(19) 0.2253(10) 1.0 Uiso 0.0113(5) 4
O O5 0.7523(22) 0.5021(15) 0.2235(10) 1.0 Uiso 0.0113(5) 4
O O6 0.6160(21) 0.3314(24) 0.1611(7) 1.0 Uiso 0.0113(5) 4
O O11 -0.1169(22) 0.0146(21) 0.3166(10) 1.0 Uiso 0.0113(5) 4
O O12 -0.2173(20) -0.2072(19) 0.2863(8) 1.0 Uiso 0.0113(5) 4
O O13 -0.3784(19) -0.0519(21) 0.3481(9) 1.0 Uiso 0.0113(5) 4
N N1 0.3278(26) 0.4263(27) 0.4110(12) 1.0 Uiso 0.0113(5) 4
N N4 0.6015(23) 0.3642(29) 0.3464(10) 1.0 Uiso 0.0113(5) 4
N N11A -0.0849(35) -0.0889(25) 0.4500(10) 0.5 Uiso 0.0113(5) 4
C C1 0.1643(22) 0.4381(27) 0.4301(8) 1.0 Uiso 0.0113(5) 4
C C2 0.3746(32) 0.5083(25) 0.3585(15) 1.0 Uiso 0.0113(5) 4
C C3 0.545(4) 0.5132(21) 0.3569(11) 1.0 Uiso 0.0113(5) 4
C C5 0.549(4) 0.2744(26) 0.3935(10) 1.0 Uiso 0.0113(5) 4
C C6 0.3794(34) 0.2779(21) 0.3999(16) 1.0 Uiso 0.0113(5) 4
C C4 0.5562(25) 0.3244(26) 0.2833(7) 1.0 Uiso 0.0113(5) 4
C C11 -0.1433(32) -0.1843(19) 0.4031(7) 1.0 Uiso 0.0113(5) 4
O O103 0.566(5) 0.383(5) 0.0326(16) 0.66667 Uiso 0.06 4
O O104 0.736(10) 0.354(11) 0.058(4) 0.33333 Uiso 0.06 4
O O101 0.239(5) 0.0 0.0 1.0 Uiso 0.06 2
O O102 0.542(6) 0.0 0.0 1.0 Uiso 0.06 2
C C12 -0.117(4) -0.1463(9) 0.5095(8) 1.0 Uiso 0.0113(5) 4
C C14 -0.074(5) 0.0483(23) 0.4424(8) 0.5 Uiso 0.0113(5) 4
C C13 -0.137(5) 0.0533(21) 0.4420(8) 0.5 Uiso 0.0113(5) 4
N N11B -0.146(4) -0.0876(25) 0.4503(10) 0.5 Uiso 0.0113(5) 4

loop_
_atom_type_symbol
_atom_type_number_in_cell
_atom_type_scat_dispersion_real
_atom_type_scat_dispersion_imag
_atom_type_scat_Cromer_Mann_a1
_atom_type_scat_Cromer_Mann_a2
_atom_type_scat_Cromer_Mann_a3
_atom_type_scat_Cromer_Mann_a4
_atom_type_scat_Cromer_Mann_b1
_atom_type_scat_Cromer_Mann_b2
_atom_type_scat_Cromer_Mann_b3
_atom_type_scat_Cromer_Mann_b4
_atom_type_scat_Cromer_Mann_c
_atom_type_scat_source
Y 4.0 0.000 0.000 17.7760 1.40290 10.2946 12.8006 5.72629 0.12560 3.26588 104.354 1.91213 International_Tables_Vol_C
P 12.0 0.000 0.000 6.43450 1.90670 4.17910 27.1570 1.78000 0.52600 1.49080 68.1645 1.11490 International_Tables_Vol_C
O 44.0 0.000 0.000 3.04850 13.2771 2.28680 5.70110 1.54630 0.32390 0.86700 32.9089 0.25080 International_Tables_Vol_C
N 12.0 0.000 0.000 12.2126 0.00570 3.13220 9.89330 2.01250 28.9975 1.16630 0.58260 -11.529 International_Tables_Vol_C
C 36.0 0.000 0.000 2.31000 20.8439 1.02000 10.2075 1.58860 0.56870 0.86500 51.6512 0.21560 International_Tables_Vol_C

loop_
_geom_angle_atom_site_label_1
_geom_angle_atom_site_label_2
_geom_angle_atom_site_label_3
_geom_angle
_geom_angle_site_symmetry_1
_geom_angle_site_symmetry_3
_geom_angle_publ_flag
O1 Y1 O2 176.3(9) 1_555 3_545 n
O1 Y1 O4 93.7(8) 1_555 1_455 n
O1 Y1 O5 93.3(7) 1_555 3_645 n
O1 Y1 O11 83.2(8) 1_555 1_555 n
O1 Y1 O12 84.1(7) 1_555 3_555 n
O2 Y1 O4 83.2(7) 3_545 1_455 n
O2 Y1 O5 89.8(8) 3_545 3_645 n
O2 Y1 O11 94.6(8) 3_545 1_555 n
O2 Y1 O12 98.2(8) 3_545 3_555 n
O4 Y1 O5 172.9(9) 1_455 3_645 n
O4 Y1 O11 89.2(8) 1_455 1_555 n
O4 Y1 O12 94.3(8) 1_455 3_555 n
O5 Y1 O11 91.3(8) 3_645 1_555 n
O5 Y1 O12 86.8(7) 3_645 3_555 n
O11 Y1 O12 167.0(8) 1_555 3_555 n
O1 P1 O3 118.2(15) 1_555 1_555 n
O1 P1 O2 107.9(11) 1_555 1_555 n
O1 P1 C1 109.2(13) 1_555 1_555 n
O3 P1 O2 106.4(14) 1_555 1_555 n
O3 P1 C1 107.8(10) 1_555 1_555 n
O2 P1 C1 106.7(13) 1_555 1_555 n
O4 P4 O5 109.9(13) 1_555 1_555 n
O4 P4 O6 106.9(12) 1_555 1_555 n
O4 P4 C4 108.2(11) 1_555 1_555 n
O5 P4 O6 111.2(13) 1_555 1_555 n
O5 P4 C4 110.4(12) 1_555 1_555 n
O6 P4 C4 110.1(10) 1_555 1_555 n
O11 P11 O12 109.6(12) 1_555 1_555 n
O11 P11 O13 112.4(14) 1_555 1_555 n
O11 P11 C11 110.2(12) 1_555 1_555 n
O12 P11 O13 112.2(14) 1_555 1_555 n
O12 P11 C11 106.5(11) 1_555 1_555 n
O13 P11 C11 105.7(12) 1_555 1_555 n
Y1 O1 P1 144.1(15) 1_555 1_555 n
Y1 O2 P1 161.4(14) 3_555 1_555 n
Y1 O4 P4 165.0(15) 1_655 1_555 n
Y1 O5 P4 145.7(14) 3_655 1_555 n
Y1 O11 P11 156.8(16) 1_555 1_555 n
Y1 O12 P11 137.8(12) 3_545 1_555 n
C1 N1 C2 116.8(19) 1_555 1_555 n
C1 N1 C6 113.5(18) 1_555 1_555 n
C2 N1 C6 107.2(18) 1_555 1_555 n
C3 N4 C5 110.6(14) 1_555 1_555 n
C3 N4 C4 107.4(17) 1_555 1_555 n
C5 N4 C4 117.1(21) 1_555 1_555 n
C11 N11A C12 110.3(21) 1_555 1_555 n
C11 N11A C14 123.1(24) 1_555 1_555 n
C11 N11A C13 113.2(20) 1_555 1_555 n
C11 N11A N11B 71.7(33) 1_555 1_555 n
C12 N11A C14 120.0(17) 1_555 1_555 n
C12 N11A C13 114.2(15) 1_555 1_555 n
C12 N11A N11B 79(5) 1_555 1_555 n
C14 N11A C13 21.7(9) 1_555 1_555 n
C14 N11A N11B 93(4) 1_555 1_555 n
C13 N11A N11B 71(4) 1_555 1_555 n
P1 C1 N1 113.6(15) 1_555 1_555 n
N1 C2 C3 107.9(20) 1_555 1_555 n
N4 C3 C2 106.9(18) 1_555 1_555 n
N4 C5 C6 111.6(17) 1_555 1_555 n
N1 C6 C5 109.1(19) 1_555 1_555 n
P4 C4 N4 119.6(14) 1_555 1_555 n
P11 C11 N11A 115.7(13) 1_555 1_555 n
P11 C11 N11B 109.2(15) 1_555 1_555 n
N11A C11 N11B 20.7(8) 1_555 1_555 n
N11A C12 C14 112.0(18) 1_555 2_556 n
N11A C12 C13 118.7(12) 1_555 2_556 n
N11A C12 N11B 20.6(8) 1_555 1_555 n
C14 C12 C13 21.2(9) 2_556 2_556 n
C14 C12 N11B 117.2(12) 2_556 1_555 n
C13 C12 N11B 115.6(16) 2_556 1_555 n
N11A C14 C12 121.4(19) 1_555 2_556 n
N11A C14 C13 91.2(28) 1_555 1_555 n
N11A C14 N11B 21.1(9) 1_555 1_555 n
C12 C14 C13 73(4) 2_556 1_555 n
C12 C14 N11B 112.3(20) 2_556 1_555 n
C13 C14 N11B 70.1(26) 1_555 1_555 n
N11A C13 C12 117.8(16) 1_555 2_556 n
N11A C13 C14 67.1(26) 1_555 1_555 n
N11A C13 N11B 21.2(9) 1_555 1_555 n
C12 C13 C14 86(4) 2_556 1_555 n
C12 C13 N11B 121.9(19) 2_556 1_555 n
C14 C13 N11B 88.3(28) 1_555 1_555 n
N11A N11B C11 88(4) 1_555 1_555 n
N11A N11B C12 80(5) 1_555 1_555 n
N11A N11B C14 66(4) 1_555 1_555 n
N11A N11B C13 88(4) 1_555 1_555 n
C11 N11B C12 115.0(20) 1_555 1_555 n
C11 N11B C14 119.7(20) 1_555 1_555 n
C11 N11B C13 123.4(24) 1_555 1_555 n
C12 N11B C14 112.6(16) 1_555 1_555 n
C12 N11B C13 119.6(16) 1_555 1_555 n
C14 N11B C13 21.6(9) 1_555 1_555 n

loop_
_geom_bond_atom_site_label_1
_geom_bond_atom_site_label_2
_geom_bond_distance
_geom_bond_site_symmetry_2
_geom_bond_publ_flag
Y1 O1 2.304(16) 1_555 n
Y1 O2 2.334(14) 3_545 n
Y1 O4 2.293(15) 1_455 n
Y1 O5 2.305(14) 3_645 n
Y1 O11 2.303(15) 1_555 n
Y1 O12 2.343(8) 3_555 n
P1 O1 1.442(19) 1_555 n
P1 O3 1.501(19) 1_555 n
P1 O2 1.528(19) 1_555 n
P1 C1 1.920(16) 1_555 n
P4 O4 1.504(18) 1_555 n
P4 O5 1.475(11) 1_555 n
P4 O6 1.543(14) 1_555 n
P4 C4 1.907(14) 1_555 n
P11 O11 1.471(18) 1_555 n
P11 O12 1.513(17) 1_555 n
P11 O13 1.498(18) 1_555 n
P11 C11 1.903(20) 1_555 n
O1 Y1 2.304(16) 1_555 n
O1 P1 1.442(19) 1_555 n
O3 P1 1.501(19) 1_555 n
O2 Y1 2.334(14) 3_555 n
O2 P1 1.528(19) 1_555 n
O4 Y1 2.293(15) 1_655 n
O4 P4 1.504(18) 1_555 n
O5 Y1 2.305(14) 3_655 n
O5 P4 1.475(11) 1_555 n
O6 P4 1.543(14) 1_555 n
O11 Y1 2.303(15) 1_555 n
O11 P11 1.471(18) 1_555 n
O12 Y1 2.343(8) 3_545 n
O12 P11 1.513(17) 1_555 n
O13 P11 1.498(18) 1_555 n
N1 C1 1.488(22) 1_555 n
N1 C2 1.497(24) 1_555 n
N1 C6 1.540(25) 1_555 n
N4 C3 1.558(25) 1_555 n
N4 C5 1.459(22) 1_555 n
N4 C4 1.540(26) 1_555 n
N11A C11 1.507(24) 1_555 n
N11A C12 1.495(27) 1_555 n
N11A C14 1.356(28) 1_555 n
N11A C13 1.472(25) 1_555 n
N11A N11B 0.533(21) 1_555 n
C1 P1 1.920(16) 1_555 n
C1 N1 1.488(22) 1_555 n
C2 N1 1.497(24) 1_555 n
C2 C3 1.476(34) 1_555 n
C3 N4 1.558(25) 1_555 n
C3 C2 1.476(34) 1_555 n
C5 N4 1.459(22) 1_555 n
C5 C6 1.480(32) 1_555 n
C6 N1 1.540(25) 1_555 n
C6 C5 1.480(32) 1_555 n
C4 P4 1.907(14) 1_555 n
C4 N4 1.540(26) 1_555 n
C11 P11 1.903(20) 1_555 n
C11 N11A 1.507(24) 1_555 n
C11 N11B 1.433(21) 1_555 n
O103 O104 1.61(8) 1_555 n
O104 O103 1.61(8) 1_555 n
C12 N11A 1.495(27) 1_555 n
C12 C14 1.504(26) 2_556 n
C12 C13 1.442(22) 2_556 n
C12 N11B 1.489(27) 1_555 n
C14 N11A 1.356(28) 1_555 n
C14 C12 1.504(26) 2_556 n
C14 C13 0.545(21) 1_555 n
C14 N11B 1.480(26) 1_555 n
C13 N11A 1.472(25) 1_555 n
C13 C12 1.442(22) 2_556 n
C13 C14 0.545(21) 1_555 n
C13 N11B 1.393(28) 1_555 n
N11B N11A 0.533(21) 1_555 n
N11B C11 1.433(21) 1_555 n
N11B C12 1.489(27) 1_555 n
N11B C14 1.480(26) 1_555 n
N11B C13 1.393(28) 1_555 n
